data_7020767
loop_
_publ_author_name
'Barnes, Nicholas A.'
'Godfrey, Stephen M.'
'Hughes, Jill'
'Khan, Rana Z.'
'Mushtaq, Imrana'
'Ollerenshaw, Ruth T. A.'
'Pritchard, Robin G.'
'Sarwar, Shamsa'

_publ_section_title
;
 The reactions of para-halo diaryl diselenides with halogens. A structural
 investigation of the CT compound (p-FC(6)H(4))(2)Se(2)I(2), and the first
 reported &quot;RSeI(3)&quot; compound, (p-ClC(6)H(4))SeI&#x00B7;I(2),
 which contains a covalent Se-I bond.
;
_journal_issue 8
_journal_name_full 'Dalton transactions (Cambridge, England : 2003)'
_journal_page_first 2735
_journal_page_last 2744
_journal_paper_doi 10.1039/c2dt31921g
_journal_volume 42
_journal_year 2013
_chemical_compound_source 'synthesis as described'
_chemical_formula_moiety 'C6 H4 Cl1 I3 Se1'
_chemical_formula_sum 'C6 H4 Cl I3 Se'
_chemical_formula_weight 571.22
_space_group_IT_number 2
_symmetry_cell_setting triclinic
_symmetry_Int_Tables_number 2
_symmetry_space_group_name_Hall '-P 1'
_symmetry_space_group_name_H-M 'P -1'
_atom_sites_solution_hydrogens geom
_atom_sites_solution_primary direct
_atom_sites_solution_secondary difmap
_audit_conform_dict_location ftp://ftp.iucr.org/pub/cif_core.dic
_audit_conform_dict_name cif_core.dic
_audit_conform_dict_version 2.4
_audit_creation_date 2012-11-21T19:03:38-00:00
_audit_creation_method 'WinGX routine CIF_UPDATE'
_audit_update_record
;
2012-11-22 # Formatted by publCIF
;
_cell_angle_alpha 105.6130(10)
_cell_angle_beta 101.4550(10)
_cell_angle_gamma 100.916(2)
_cell_formula_units_Z 2
_cell_length_a 5.83970(10)
_cell_length_b 9.5545(2)
_cell_length_c 11.6257(3)
_cell_measurement_reflns_used 2560
_cell_measurement_temperature 150(2)
_cell_measurement_theta_max 27.485
_cell_measurement_theta_min 0.998
_cell_measurement_wavelength 0.71073
_cell_volume 591.68(2)
_computing_cell_refinement 'HKL Scalepack (Otwinowski & Minor 1997)'
_computing_data_collection 'Collect (Nonius BV, 1997-2000)'
_computing_data_reduction 'HKL Denzo and Scalepack (Otwinowski & Minor 1997)'
_computing_molecular_graphics 'Ortep-3 for Windows (Farrugia, 1997)'
_computing_publication_material 'WinGX publication routines (Farrugia, 1999)'
_computing_structure_refinement 'SHELXL-97 (Sheldrick, 2008)'
_computing_structure_solution 'DIRDIF08 (Beurskens et al, 2008)'
_diffrn_ambient_temperature 150(2)
_diffrn_detector 'CCD plate'
_diffrn_detector_area_resol_mean 9
_diffrn_measured_fraction_theta_full 0.995
_diffrn_measured_fraction_theta_max 0.995
_diffrn_measurement_device '95mm CCD camera on \k-goniostat'
_diffrn_measurement_device_type KappaCCD
_diffrn_measurement_method 'CCD rotation images, thick slices'
_diffrn_orient_matrix_type 'by Nonius Collect from scalepack cell'
_diffrn_orient_matrix_UB_11 -0.265604E-1
_diffrn_orient_matrix_UB_12 -0.557686E-1
_diffrn_orient_matrix_UB_13 -0.896596E-1
_diffrn_orient_matrix_UB_21 0.134104
_diffrn_orient_matrix_UB_22 -0.473852E-1
_diffrn_orient_matrix_UB_23 0.218574E-1
_diffrn_orient_matrix_UB_31 -0.11833
_diffrn_orient_matrix_UB_32 -0.853884E-1
_diffrn_orient_matrix_UB_33 0.7558E-2
_diffrn_radiation_monochromator graphite
_diffrn_radiation_probe x-ray
_diffrn_radiation_type MoK\a
_diffrn_radiation_wavelength 0.71073
_diffrn_reflns_av_R_equivalents 0.0404
_diffrn_reflns_av_unetI/netI 0.0518
_diffrn_reflns_limit_h_max 7
_diffrn_reflns_limit_h_min -7
_diffrn_reflns_limit_k_max 11
_diffrn_reflns_limit_k_min -11
_diffrn_reflns_limit_l_max 14
_diffrn_reflns_limit_l_min -14
_diffrn_reflns_number 4419
_diffrn_reflns_reduction_process
;
Scaled and merged with Sortav
R.H. Blessing, (1987) Cryst. Rev. 1, 3-58
R.H. Blessing, (1989) J. Appl. Cryst. 22, 396-397
;
_diffrn_reflns_theta_full 26
_diffrn_reflns_theta_max 26
_diffrn_reflns_theta_min 3.67
_diffrn_source 'Enraf Nonius FR590'
_exptl_absorpt_coefficient_mu 11.171
_exptl_absorpt_correction_T_max 0.4013
_exptl_absorpt_correction_T_min 0.2851
_exptl_absorpt_correction_type multi-scan
_exptl_absorpt_process_details
;
R.H. Blessing, Acta Cryst. (1995), A51, 33-38
;
_exptl_crystal_colour brown
_exptl_crystal_density_diffrn 3.206
_exptl_crystal_density_method 'not measured'
_exptl_crystal_description prism
_exptl_crystal_F_000 500
_exptl_crystal_size_max 0.15
_exptl_crystal_size_mid 0.15
_exptl_crystal_size_min 0.1
_refine_diff_density_max 2.587
_refine_diff_density_min -2.271
_refine_diff_density_rms 0.384
_refine_ls_extinction_coef 0.0137(3)
_refine_ls_extinction_expression Fc^*^=kFc[1+0.001xFc^2^\l^3^/sin(2\q)]^-1/4^
_refine_ls_extinction_method SHELXL
_refine_ls_goodness_of_fit_ref 1.126
_refine_ls_hydrogen_treatment constr
_refine_ls_matrix_type full
_refine_ls_number_parameters 122
_refine_ls_number_reflns 2315
_refine_ls_number_restraints 1
_refine_ls_restrained_S_all 1.126
_refine_ls_R_factor_all 0.0944
_refine_ls_R_factor_gt 0.0634
_refine_ls_shift/su_max 0.026
_refine_ls_shift/su_mean 0.001
_refine_ls_structure_factor_coef Fsqd
_refine_ls_weighting_details 'calc w=1/[\s^2^(Fo^2^)+(0.0641P)^2^+21.1616P] where P=(Fo^2^+2Fc^2^)/3'
_refine_ls_weighting_scheme calc
_refine_ls_wR_factor_gt 0.1474
_refine_ls_wR_factor_ref 0.1851
_reflns_number_gt 1656
_reflns_number_total 2315
_reflns_threshold_expression >2\s(I)
_cod_data_source_file c2dt31921g.txt
_cod_data_source_block rob
_cod_database_code 7020767

loop_
_symmetry_equiv_pos_as_xyz
'x, y, z'
'-x, -y, -z'

loop_
_atom_site_label
_atom_site_type_symbol
_atom_site_fract_x
_atom_site_fract_y
_atom_site_fract_z
_atom_site_U_iso_or_equiv
_atom_site_adp_type
_atom_site_occupancy
_atom_site_symmetry_multiplicity
_atom_site_calc_flag
_atom_site_refinement_flags
_atom_site_disorder_assembly
_atom_site_disorder_group
C1 C 0.3301(8) 0.7538(4) 0.7110(5) 0.0416(14) Uani 1 1 d . A 1
C2 C 0.5047(8) 0.6779(5) 0.6904(5) 0.0473(15) Uani 1 1 d . A 1
H2 H 0.5544 0.6242 0.7446 0.057 Uiso 1 1 calc R A 1
C3 C 0.6109(8) 0.6774(5) 0.5927(4) 0.0421(14) Uani 1 1 d . A 1
H3 H 0.7343 0.6274 0.5802 0.05 Uiso 1 1 calc R A 1
C4 C 0.5225(9) 0.7566(6) 0.5127(4) 0.0437(15) Uani 1 1 d . A 1
C5 C 0.3503(10) 0.8333(5) 0.5354(4) 0.0485(15) Uani 1 1 d . A 1
H5 H 0.3004 0.8909 0.4847 0.058 Uiso 1 1 calc R A 1
C6 C 0.2557(7) 0.8259(5) 0.6280(4) 0.0421(13) Uani 1 1 d . A 1
H6 H 0.1284 0.873 0.6382 0.05 Uiso 1 1 calc R A 1
Cl4 Cl 0.6494(3) 0.76066(17) 0.39230(12) 0.0603(4) Uani 1 1 d . A 1
I1 I 0.04066(6) 0.48924(3) 0.82251(3) 0.04395(9) Uani 0.97870(10) 1 d P A 1
I2 I 0.66347(5) 0.82156(3) 1.03093(3) 0.03758(9) Uani 0.97870(10) 1 d P A 1
I3 I 1.12251(6) 0.87745(3) 1.19628(3) 0.03952(9) Uani 0.9368(2) 1 d P A 1
Se1 Se 0.20887(8) 0.76900(5) 0.85650(4) 0.03353(13) Uani 0.9368(2) 1 d P A 1
I1B I 0.576(2) 0.9349(13) 0.3649(11) 0.03 Uiso 0.02130(10) 1 d P . 2
I2B I 0.165(2) 0.8132(13) 0.9518(11) 0.03 Uiso 0.02130(10) 1 d P . 2
I3B I 0.712(2) 0.8443(13) 0.7678(11) 0.03 Uiso 0.02130(10) 1 d P A 2
Se1B Se 0.631(3) 0.872(2) 1.1229(17) 0.03 Uiso 0.02130(10) 1 d P . 2
Se1C Se 0.5038(17) 0.5473(10) 0.9909(8) 0.03 Uiso 0.0422(2) 1 d P . 2
I3C I 0.5840(11) 0.4336(7) 0.6542(5) 0.03 Uiso 0.0422(2) 1 d P . 2

loop_
_atom_site_aniso_label
_atom_site_aniso_U_11
_atom_site_aniso_U_22
_atom_site_aniso_U_33
_atom_site_aniso_U_23
_atom_site_aniso_U_13
_atom_site_aniso_U_12
C1 0.045(2) 0.0189(15) 0.062(3) 0.0108(16) 0.013(2) 0.0141(15)
C2 0.036(2) 0.046(2) 0.052(3) 0.0170(18) -0.011(2) 0.0134(17)
C3 0.0331(18) 0.051(2) 0.046(2) 0.0115(19) 0.0144(17) 0.0210(16)
C4 0.041(2) 0.045(2) 0.033(2) 0.0021(19) 0.0015(19) 0.003(2)
C5 0.059(3) 0.046(2) 0.045(2) 0.0255(16) 0.012(2) 0.010(2)
C6 0.0090(15) 0.059(2) 0.061(2) 0.0369(16) 0.0015(15) -0.0029(16)
Cl4 0.0613(7) 0.0743(8) 0.0499(6) 0.0196(5) 0.0241(5) 0.0187(6)
I1 0.04521(15) 0.04157(13) 0.04644(14) 0.01657(11) 0.01352(12) 0.00916(12)
I2 0.04054(14) 0.03468(12) 0.03827(13) 0.01250(10) 0.00990(11) 0.01071(11)
I3 0.03595(14) 0.03892(13) 0.04156(14) 0.01370(11) 0.00641(12) 0.00745(12)
Se1 0.0342(2) 0.03205(18) 0.03381(19) 0.01035(15) 0.00799(16) 0.00854(16)

loop_
_atom_type_symbol
_atom_type_description
_atom_type_scat_dispersion_real
_atom_type_scat_dispersion_imag
_atom_type_scat_source
C C 0.003 0.002 'International Tables Vol C Tables 4.2.6.8 and 6.1.1.4'
H H 0 0 'International Tables Vol C Tables 4.2.6.8 and 6.1.1.4'
Cl Cl 0.148 0.159 'International Tables Vol C Tables 4.2.6.8 and 6.1.1.4'
I I -0.474 1.812 'International Tables Vol C Tables 4.2.6.8 and 6.1.1.4'
Se Se -0.093 2.226 'International Tables Vol C Tables 4.2.6.8 and 6.1.1.4'

loop_
_geom_angle_atom_site_label_1
_geom_angle_atom_site_label_2
_geom_angle_atom_site_label_3
_geom_angle
_geom_angle_site_symmetry_1
C6 C1 C2 117.3(5) .
C6 C1 Se1 121.2(4) .
C2 C1 Se1 121.3(4) .
C1 C2 C3 122.3(5) .
C1 C2 H2 118.8 .
C3 C2 H2 118.8 .
C2 C3 C4 115.9(5) .
C2 C3 H3 122.1 .
C4 C3 H3 122.1 .
C5 C4 C3 121.1(5) .
C5 C4 Cl4 121.3(4) .
C3 C4 Cl4 117.6(4) .
C6 C5 C4 119.3(5) .
C6 C5 H5 120.4 .
C4 C5 H5 120.4 .
C5 C6 C1 123.9(5) .
C5 C6 H6 118 .
C1 C6 H6 118 .
I3 I2 Se1 177.601(19) .
C1 Se1 I1 99.44(12) .
C1 Se1 I2 97.26(14) .
I1 Se1 I2 99.398(19) .
I1B Se1B I2B 109.0(8) 1_556

loop_
_geom_bond_atom_site_label_1
_geom_bond_atom_site_label_2
_geom_bond_distance
_geom_bond_site_symmetry_2
C1 C6 1.378(7) .
C1 C2 1.381(7) .
C1 Se1 1.940(6) .
C2 C3 1.398(8) .
C2 H2 0.95 .
C3 C4 1.428(8) .
C3 H3 0.95 .
C4 C5 1.377(8) .
C4 Cl4 1.715(6) .
C5 C6 1.316(8) .
C5 H5 0.95 .
C6 H6 0.95 .
I1 Se1 2.5590(6) .
I2 I3 2.8328(4) .
I2 Se1 2.8672(5) .
I1B Se1B 2.81(2) 1_554
I2B Se1B 2.89(2) .
Se1B I1B 2.81(2) 1_556
Se1C Se1C 0.98(2) 2_667
